data_7016840
loop_
_publ_author_name
'Molter, Anja'
'Rust, J\"org'
'Lehmann, Christian W.'
'Deepa, Ganesh'
'Chiba, Peter'
'Mohr, Fabian'

_publ_section_title
;
 Synthesis, structures and anti-malaria activity of some gold(i)
 phosphine complexes containing seleno- and thiosemicarbazonato
 ligands.
;
_journal_issue 38
_journal_name_full 'Dalton transactions (Cambridge, England : 2003)'
_journal_page_first 9810
_journal_page_last 9820
_journal_paper_doi 10.1039/c1dt10885a
_journal_volume 40
_journal_year 2011
_chemical_formula_moiety '2(C23 H24 Au N3 P S2)'
_chemical_formula_sum 'C46 H48 Au2 N6 P2 S4'
_chemical_formula_weight 1269.02
_chemical_name_systematic
;
?
;
_space_group_crystal_system triclinic
_space_group_IT_number 2
_space_group_name_Hall '-P 1'
_space_group_name_H-M_alt 'P -1'
_symmetry_space_group_name_Hall '-P 1'
_symmetry_space_group_name_H-M 'P -1'
_atom_sites_solution_hydrogens geom
_atom_sites_solution_primary direct
_atom_sites_solution_secondary difmap
_audit_creation_date 2011-07-07
_audit_creation_method
;
Olex2 1.1
(compiled Feb 15 2011 20:38:53, GUI svn.r3494)
;
_cell_angle_alpha 104.614(4)
_cell_angle_beta 100.524(3)
_cell_angle_gamma 101.158(4)
_cell_formula_units_Z 1
_cell_length_a 8.1598(3)
_cell_length_b 11.3329(6)
_cell_length_c 13.6971(6)
_cell_measurement_reflns_used 7113
_cell_measurement_temperature 150.0
_cell_measurement_theta_max 29.3554
_cell_measurement_theta_min 2.8240
_cell_volume 1166.19(10)
_computing_cell_refinement
;
CrysAlisPro, Oxford Diffraction Ltd.,
Version 1.171.33.34d (release 27-02-2009 CrysAlis171 .NET)
(compiled Feb 27 2009,15:38:38)
;
_computing_data_collection
;
CrysAlisPro, Oxford Diffraction Ltd.,
Version 1.171.33.34d (release 27-02-2009 CrysAlis171 .NET)
(compiled Feb 27 2009,15:38:38)
;
_computing_data_reduction
;
CrysAlisPro, Oxford Diffraction Ltd.,
Version 1.171.33.34d (release 27-02-2009 CrysAlis171 .NET)
(compiled Feb 27 2009,15:38:38)
;
_computing_molecular_graphics
;
O. V. Dolomanov, L. J. Bourhis, R. J. Gildea, J. A. K. Howard and H. Puschmann,
OLEX2: a complete structure solution, refinement and analysis program.
J. Appl. Cryst. (2009). 42, 339-341.
;
_computing_publication_material
;
O. V. Dolomanov, L. J. Bourhis, R. J. Gildea, J. A. K. Howard and H. Puschmann,
OLEX2: a complete structure solution, refinement and analysis program.
J. Appl. Cryst. (2009). 42, 339-341.
;
_computing_structure_refinement 'SHELXL-97 (Sheldrick, 1997)'
_computing_structure_solution 'A short history of SHELX (Sheldrick, 2007)/Bruker'
_diffrn_ambient_temperature 150.0
_diffrn_detector_area_resol_mean 16.2705
_diffrn_measured_fraction_theta_full 0.998
_diffrn_measured_fraction_theta_max 0.833
_diffrn_measurement_details
;
1 omega -8.00 54.00 1.0000 1.5100
omega____ theta____ kappa____ phi______ frames
- 17.9787 77.0000 -60.0000 62

2 omega 27.00 78.00 1.0000 1.5100
omega____ theta____ kappa____ phi______ frames
- 17.9787 -129.0000 -153.0000 51

3 omega -42.00 48.00 1.0000 1.5100
omega____ theta____ kappa____ phi______ frames
- -19.6975 37.0000 -120.0000 90

4 omega -71.00 -3.00 1.0000 1.5100
omega____ theta____ kappa____ phi______ frames
- -19.6975 129.0000 -26.0000 68

5 omega -96.00 -67.00 1.0000 1.5100
omega____ theta____ kappa____ phi______ frames
- -19.6975 179.0000 -30.0000 29

6 omega -92.00 22.00 1.0000 1.5100
omega____ theta____ kappa____ phi______ frames
- -19.6975 0.0000 30.0000 114
;
_diffrn_measurement_device_type 'Goniometer Xcalibur, detector: Eos (Gemini ultra Mo)'
_diffrn_measurement_method '\w scans'
_diffrn_orient_matrix_UB_11 -0.0344838635
_diffrn_orient_matrix_UB_12 0.0411826182
_diffrn_orient_matrix_UB_13 -0.0242967861
_diffrn_orient_matrix_UB_21 -0.0034050813
_diffrn_orient_matrix_UB_22 -0.0407163604
_diffrn_orient_matrix_UB_23 -0.0494865218
_diffrn_orient_matrix_UB_31 -0.0844723515
_diffrn_orient_matrix_UB_32 -0.0333235195
_diffrn_orient_matrix_UB_33 -0.0025942692
_diffrn_radiation_monochromator graphite
_diffrn_radiation_type 'Mo K\a'
_diffrn_radiation_wavelength 0.7107
_diffrn_reflns_av_R_equivalents 0.0240
_diffrn_reflns_av_unetI/netI 0.0427
_diffrn_reflns_limit_h_max 11
_diffrn_reflns_limit_h_min -11
_diffrn_reflns_limit_k_max 15
_diffrn_reflns_limit_k_min -14
_diffrn_reflns_limit_l_max 17
_diffrn_reflns_limit_l_min -18
_diffrn_reflns_number 9583
_diffrn_reflns_theta_full 25.05
_diffrn_reflns_theta_max 29.3554
_diffrn_reflns_theta_min 2.8240
_diffrn_source 'Enhance (Mo) X-ray Source'
_exptl_absorpt_coefficient_mu 6.570
_exptl_absorpt_correction_T_max 1.00000
_exptl_absorpt_correction_T_min 0.44468
_exptl_absorpt_correction_type multi-scan
_exptl_absorpt_process_details
;
CrysAlisPro, Oxford Diffraction Ltd.,
Version 1.171.33.34d (release 27-02-2009 CrysAlis171 .NET)
(compiled Feb 27 2009,15:38:38)
Empirical absorption correction using spherical harmonics,
implemented in SCALE3 ABSPACK scaling algorithm.
;
_exptl_crystal_colour yellow
_exptl_crystal_colour_primary yellow
_exptl_crystal_density_diffrn 1.807
_exptl_crystal_density_method 'not measured'
_exptl_crystal_description block
_exptl_crystal_F_000 618
_exptl_crystal_size_max 0.19
_exptl_crystal_size_mid 0.13
_exptl_crystal_size_min 0.1
_refine_diff_density_max 0.898
_refine_diff_density_min -0.973
_refine_diff_density_rms 0.119
_refine_ls_extinction_method none
_refine_ls_goodness_of_fit_ref 0.994
_refine_ls_hydrogen_treatment constr
_refine_ls_matrix_type full
_refine_ls_number_parameters 273
_refine_ls_number_reflns 5374
_refine_ls_number_restraints 0
_refine_ls_restrained_S_all 0.994
_refine_ls_R_factor_all 0.0288
_refine_ls_R_factor_gt 0.0234
_refine_ls_shift/su_max 0.003
_refine_ls_shift/su_mean 0.000
_refine_ls_structure_factor_coef Fsqd
_refine_ls_weighting_details 'calc w=1/[\s^2^(Fo^2^)+(0.0231P)^2^+0.0000P] where P=(Fo^2^+2Fc^2^)/3'
_refine_ls_weighting_scheme calc
_refine_ls_wR_factor_gt 0.0484
_refine_ls_wR_factor_ref 0.0492
_reflns_number_gt 4745
_reflns_number_total 5374
_reflns_threshold_expression >2sigma(I)
_cod_data_source_file c1dt10885a.txt
_cod_data_source_block ams113c
_cod_original_cell_volume 1166.19(9)
_cod_database_code 7016840
_reflns_odcompleteness_completeness 99.81
_reflns_odcompleteness_iscentric 1
_reflns_odcompleteness_theta 26.32

loop_
_space_group_symop_id
_space_group_symop_operation_xyz
1 'x, y, z'
2 '-x, -y, -z'

loop_
_atom_site_label
_atom_site_type_symbol
_atom_site_fract_x
_atom_site_fract_y
_atom_site_fract_z
_atom_site_U_iso_or_equiv
_atom_site_adp_type
_atom_site_occupancy
_atom_site_symmetry_multiplicity
_atom_site_calc_flag
_atom_site_refinement_flags
Au1 Au -0.027286(15) 0.016865(12) -0.321871(10) 0.01788(4) Uani 1 1 d .
P1 P -0.19719(10) -0.12123(8) -0.26699(6) 0.01550(17) Uani 1 1 d .
S2 S 0.42328(11) 0.36130(9) -0.32697(7) 0.0290(2) Uani 1 1 d .
C20 C -0.4243(4) -0.1480(3) -0.3283(3) 0.0168(7) Uani 1 1 d .
C21 C -0.4722(4) -0.1248(3) -0.4219(3) 0.0243(8) Uani 1 1 d .
H21 H -0.3862 -0.0929 -0.4535 0.029 Uiso 1 1 calc R
C30 C -0.1600(4) -0.2788(3) -0.2989(2) 0.0161(6) Uani 1 1 d .
C35 C -0.0743(4) -0.3238(3) -0.2242(3) 0.0202(7) Uani 1 1 d .
H35 H -0.0353 -0.2722 -0.1539 0.024 Uiso 1 1 calc R
C31 C -0.2154(5) -0.3542(3) -0.4012(3) 0.0308(9) Uani 1 1 d .
H31 H -0.2726 -0.3237 -0.4529 0.037 Uiso 1 1 calc R
C34 C -0.0452(4) -0.4424(3) -0.2511(3) 0.0256(8) Uani 1 1 d .
H34 H 0.0139 -0.4720 -0.1995 0.031 Uiso 1 1 calc R
C23 C -0.7694(4) -0.1915(3) -0.4233(3) 0.0302(9) Uani 1 1 d .
H23 H -0.8878 -0.2046 -0.4551 0.036 Uiso 1 1 calc R
C22 C -0.6446(4) -0.1474(3) -0.4704(3) 0.0298(8) Uani 1 1 d .
H22 H -0.6768 -0.1327 -0.5357 0.036 Uiso 1 1 calc R
C25 C -0.5513(4) -0.1960(4) -0.2834(3) 0.0317(9) Uani 1 1 d .
H25 H -0.5202 -0.2149 -0.2198 0.038 Uiso 1 1 calc R
C24 C -0.7228(4) -0.2162(4) -0.3315(3) 0.0364(10) Uani 1 1 d .
H24 H -0.8093 -0.2477 -0.3000 0.044 Uiso 1 1 calc R
C33 C -0.1023(5) -0.5183(4) -0.3536(3) 0.0362(9) Uani 1 1 d .
H33 H -0.0832 -0.6002 -0.3724 0.043 Uiso 1 1 calc R
C32 C -0.1883(5) -0.4731(4) -0.4289(3) 0.0420(11) Uani 1 1 d .
H32 H -0.2280 -0.5246 -0.4992 0.050 Uiso 1 1 calc R
C10 C -0.1825(4) -0.0758(3) -0.1267(2) 0.0184(7) Uani 1 1 d .
H10A H -0.2580 -0.0184 -0.1116 0.022 Uiso 1 1 calc R
H10B H -0.2277 -0.1524 -0.1078 0.022 Uiso 1 1 calc R
C11 C -0.0024(4) -0.0116(3) -0.0579(2) 0.0178(7) Uani 1 1 d .
H11A H 0.0390 0.0699 -0.0706 0.021 Uiso 1 1 calc R
H11B H 0.0766 -0.0650 -0.0768 0.021 Uiso 1 1 calc R
N1 N 0.1884(3) 0.3350(3) -0.2213(2) 0.0256(7) Uani 1 1 d .
S1 S 0.14860(11) 0.13477(8) -0.39603(7) 0.02523(19) Uani 1 1 d .
N2 N 0.0279(3) 0.2736(3) -0.2126(2) 0.0232(6) Uani 1 1 d .
N3 N -0.1822(4) 0.2601(3) -0.0101(2) 0.0302(7) Uani 1 1 d .
C5 C -0.1688(4) 0.2508(3) -0.1087(3) 0.0210(7) Uani 1 1 d .
C2 C 0.2351(4) 0.2809(3) -0.3019(3) 0.0203(7) Uani 1 1 d .
C3 C 0.0058(4) 0.3041(3) -0.1194(3) 0.0226(7) Uani 1 1 d .
C4 C 0.1438(5) 0.3865(4) -0.0257(3) 0.0349(9) Uani 1 1 d .
H4A H 0.1917 0.4662 -0.0381 0.052 Uiso 1 1 calc R
H4B H 0.2355 0.3438 -0.0128 0.052 Uiso 1 1 calc R
H4C H 0.0946 0.4036 0.0350 0.052 Uiso 1 1 calc R
C9 C -0.3379(5) 0.2124(4) 0.0017(3) 0.0404(10) Uani 1 1 d .
H9 H -0.3496 0.2173 0.0703 0.049 Uiso 1 1 calc R
C8 C -0.4828(5) 0.1564(4) -0.0794(4) 0.0420(11) Uani 1 1 d .
H8 H -0.5904 0.1236 -0.0665 0.050 Uiso 1 1 calc R
C1 C 0.4795(6) 0.5067(4) -0.2249(5) 0.0682(17) Uani 1 1 d .
H1A H 0.3877 0.5504 -0.2330 0.102 Uiso 1 1 calc R
H1B H 0.5874 0.5597 -0.2281 0.102 Uiso 1 1 calc R
H1C H 0.4944 0.4897 -0.1575 0.102 Uiso 1 1 calc R
C6 C -0.3089(4) 0.1974(3) -0.1939(3) 0.0269(8) Uani 1 1 d .
H6 H -0.2951 0.1941 -0.2618 0.032 Uiso 1 1 calc R
C7 C -0.4683(5) 0.1490(4) -0.1794(3) 0.0348(9) Uani 1 1 d .
H7 H -0.5656 0.1115 -0.2369 0.042 Uiso 1 1 calc R

loop_
_atom_site_aniso_label
_atom_site_aniso_U_11
_atom_site_aniso_U_22
_atom_site_aniso_U_33
_atom_site_aniso_U_23
_atom_site_aniso_U_13
_atom_site_aniso_U_12
Au1 0.01684(7) 0.01841(7) 0.01595(7) 0.00388(5) 0.00412(4) 0.00032(4)
P1 0.0145(4) 0.0173(4) 0.0133(4) 0.0038(3) 0.0030(3) 0.0025(3)
S2 0.0248(4) 0.0312(5) 0.0285(5) 0.0118(4) 0.0064(4) -0.0028(4)
C20 0.0145(15) 0.0161(16) 0.0174(17) 0.0023(13) 0.0028(12) 0.0029(12)
C21 0.0219(17) 0.0299(19) 0.0212(19) 0.0089(16) 0.0059(14) 0.0043(14)
C30 0.0151(15) 0.0136(15) 0.0178(17) 0.0012(13) 0.0066(12) 0.0018(12)
C35 0.0210(16) 0.0196(17) 0.0178(17) 0.0032(14) 0.0051(13) 0.0028(13)
C31 0.042(2) 0.031(2) 0.0158(19) 0.0005(16) 0.0005(16) 0.0166(17)
C34 0.0313(19) 0.0217(18) 0.026(2) 0.0087(16) 0.0071(15) 0.0097(15)
C23 0.0176(17) 0.028(2) 0.034(2) -0.0018(17) -0.0025(15) 0.0058(15)
C22 0.034(2) 0.033(2) 0.021(2) 0.0094(17) -0.0020(15) 0.0108(16)
C25 0.0266(19) 0.045(2) 0.027(2) 0.0174(18) 0.0094(16) 0.0047(17)
C24 0.0186(18) 0.052(3) 0.039(2) 0.016(2) 0.0134(17) 0.0024(17)
C33 0.048(2) 0.024(2) 0.034(2) -0.0001(18) 0.0071(18) 0.0170(17)
C32 0.058(3) 0.034(2) 0.024(2) -0.0074(19) 0.0033(19) 0.018(2)
C10 0.0189(15) 0.0200(17) 0.0152(17) 0.0011(14) 0.0057(13) 0.0064(13)
C11 0.0213(16) 0.0157(16) 0.0138(17) 0.0001(13) 0.0023(13) 0.0061(13)
N1 0.0276(15) 0.0212(15) 0.0270(17) 0.0078(13) 0.0082(13) 0.0014(12)
S1 0.0265(4) 0.0263(5) 0.0180(4) 0.0027(4) 0.0090(4) -0.0030(4)
N2 0.0272(15) 0.0179(14) 0.0240(16) 0.0040(12) 0.0094(12) 0.0047(12)
N3 0.0325(17) 0.0377(19) 0.0249(17) 0.0108(15) 0.0137(14) 0.0114(14)
C5 0.0292(18) 0.0199(17) 0.0194(18) 0.0077(14) 0.0106(14) 0.0116(14)
C2 0.0207(16) 0.0211(17) 0.0182(17) 0.0086(14) 0.0011(13) 0.0031(13)
C3 0.0304(18) 0.0189(17) 0.0222(19) 0.0074(15) 0.0079(15) 0.0119(14)
C4 0.038(2) 0.037(2) 0.023(2) 0.0037(18) 0.0051(17) 0.0022(17)
C9 0.044(2) 0.057(3) 0.029(2) 0.016(2) 0.0202(19) 0.018(2)
C8 0.031(2) 0.055(3) 0.053(3) 0.024(2) 0.024(2) 0.019(2)
C1 0.064(3) 0.033(3) 0.083(4) -0.009(3) 0.030(3) -0.022(2)
C6 0.0315(19) 0.033(2) 0.0230(19) 0.0119(16) 0.0104(15) 0.0152(16)
C7 0.0248(19) 0.043(2) 0.040(2) 0.017(2) 0.0050(17) 0.0136(17)

loop_
_atom_type_symbol
_atom_type_description
_atom_type_scat_dispersion_real
_atom_type_scat_dispersion_imag
_atom_type_scat_source
C C 0.0033 0.0016 'International Tables Vol C Tables 4.2.6.8 and 6.1.1.4'
H H 0.0000 0.0000 'International Tables Vol C Tables 4.2.6.8 and 6.1.1.4'
N N 0.0061 0.0033 'International Tables Vol C Tables 4.2.6.8 and 6.1.1.4'
Au Au -2.0133 8.8022 'International Tables Vol C Tables 4.2.6.8 and 6.1.1.4'
P P 0.1023 0.0942 'International Tables Vol C Tables 4.2.6.8 and 6.1.1.4'
S S 0.1246 0.1234 'International Tables Vol C Tables 4.2.6.8 and 6.1.1.4'

loop_
_geom_angle_atom_site_label_1
_geom_angle_atom_site_label_2
_geom_angle_atom_site_label_3
_geom_angle
_geom_angle_site_symmetry_1
_geom_angle_site_symmetry_3
P1 Au1 S1 172.09(3) . .
C20 P1 Au1 112.03(11) . .
C20 P1 C30 103.72(14) . .
C20 P1 C10 105.19(14) . .
C30 P1 Au1 113.97(10) . .
C30 P1 C10 105.35(15) . .
C10 P1 Au1 115.51(11) . .
C2 S2 C1 101.22(19) . .
C21 C20 P1 120.1(2) . .
C21 C20 C25 119.1(3) . .
C25 C20 P1 120.7(3) . .
C20 C21 H21 119.7 . .
C20 C21 C22 120.6(3) . .
C22 C21 H21 119.7 . .
C35 C30 P1 122.1(2) . .
C31 C30 P1 118.7(3) . .
C31 C30 C35 119.2(3) . .
C30 C35 H35 119.6 . .
C34 C35 C30 120.8(3) . .
C34 C35 H35 119.6 . .
C30 C31 H31 119.7 . .
C32 C31 C30 120.6(4) . .
C32 C31 H31 119.7 . .
C35 C34 H34 120.0 . .
C35 C34 C33 119.9(3) . .
C33 C34 H34 120.0 . .
C22 C23 H23 120.0 . .
C24 C23 H23 120.0 . .
C24 C23 C22 120.0(3) . .
C21 C22 H22 120.2 . .
C23 C22 C21 119.6(3) . .
C23 C22 H22 120.2 . .
C20 C25 H25 120.1 . .
C24 C25 C20 119.8(4) . .
C24 C25 H25 120.1 . .
C23 C24 C25 120.8(3) . .
C23 C24 H24 119.6 . .
C25 C24 H24 119.6 . .
C34 C33 H33 120.3 . .
C34 C33 C32 119.4(3) . .
C32 C33 H33 120.3 . .
C31 C32 C33 120.1(4) . .
C31 C32 H32 119.9 . .
C33 C32 H32 119.9 . .
P1 C10 H10A 108.5 . .
P1 C10 H10B 108.5 . .
H10A C10 H10B 107.5 . .
C11 C10 P1 115.2(2) . .
C11 C10 H10A 108.5 . .
C11 C10 H10B 108.5 . .
C10 C11 C11 112.1(3) . 2
C10 C11 H11A 109.2 . .
C10 C11 H11B 109.2 . .
C11 C11 H11A 109.2 2 .
C11 C11 H11B 109.2 2 .
H11A C11 H11B 107.9 . .
C2 N1 N2 114.9(3) . .
C2 S1 Au1 105.19(12) . .
C3 N2 N1 113.9(3) . .
C9 N3 C5 116.6(3) . .
N3 C5 C3 115.4(3) . .
N3 C5 C6 122.5(3) . .
C6 C5 C3 122.1(3) . .
N1 C2 S2 117.8(2) . .
N1 C2 S1 132.0(3) . .
S1 C2 S2 110.22(19) . .
N2 C3 C5 115.6(3) . .
N2 C3 C4 124.0(3) . .
C5 C3 C4 120.4(3) . .
C3 C4 H4A 109.5 . .
C3 C4 H4B 109.5 . .
C3 C4 H4C 109.5 . .
H4A C4 H4B 109.5 . .
H4A C4 H4C 109.5 . .
H4B C4 H4C 109.5 . .
N3 C9 H9 117.9 . .
N3 C9 C8 124.2(4) . .
C8 C9 H9 117.9 . .
C9 C8 H8 120.7 . .
C7 C8 C9 118.7(4) . .
C7 C8 H8 120.7 . .
S2 C1 H1A 109.5 . .
S2 C1 H1B 109.5 . .
S2 C1 H1C 109.5 . .
H1A C1 H1B 109.5 . .
H1A C1 H1C 109.5 . .
H1B C1 H1C 109.5 . .
C5 C6 H6 120.2 . .
C7 C6 C5 119.6(3) . .
C7 C6 H6 120.2 . .
C8 C7 C6 118.3(4) . .
C8 C7 H7 120.8 . .
C6 C7 H7 120.8 . .

loop_
_geom_bond_atom_site_label_1
_geom_bond_atom_site_label_2
_geom_bond_distance
_geom_bond_site_symmetry_2
Au1 P1 2.2519(8) .
Au1 S1 2.3135(8) .
P1 C20 1.821(3) .
P1 C30 1.827(3) .
P1 C10 1.834(3) .
S2 C2 1.765(3) .
S2 C1 1.786(4) .
C20 C21 1.375(5) .
C20 C25 1.390(5) .
C21 H21 0.9500 .
C21 C22 1.386(5) .
C30 C35 1.391(5) .
C30 C31 1.383(5) .
C35 H35 0.9500 .
C35 C34 1.380(5) .
C31 H31 0.9500 .
C31 C32 1.377(5) .
C34 H34 0.9500 .
C34 C33 1.387(5) .
C23 H23 0.9500 .
C23 C22 1.381(5) .
C23 C24 1.360(6) .
C22 H22 0.9500 .
C25 H25 0.9500 .
C25 C24 1.382(5) .
C24 H24 0.9500 .
C33 H33 0.9500 .
C33 C32 1.400(6) .
C32 H32 0.9500 .
C10 H10A 0.9900 .
C10 H10B 0.9900 .
C10 C11 1.521(4) .
C11 C11 1.532(6) 2
C11 H11A 0.9900 .
C11 H11B 0.9900 .
N1 N2 1.400(4) .
N1 C2 1.282(4) .
S1 C2 1.744(3) .
N2 C3 1.292(4) .
N3 C5 1.353(4) .
N3 C9 1.337(5) .
C5 C3 1.485(5) .
C5 C6 1.387(5) .
C3 C4 1.499(5) .
C4 H4A 0.9800 .
C4 H4B 0.9800 .
C4 H4C 0.9800 .
C9 H9 0.9500 .
C9 C8 1.382(6) .
C8 H8 0.9500 .
C8 C7 1.380(6) .
C1 H1A 0.9800 .
C1 H1B 0.9800 .
C1 H1C 0.9800 .
C6 H6 0.9500 .
C6 C7 1.381(5) .
C7 H7 0.9500 .
